data_2231575
loop_
_publ_author_name
'Wei, ZhenHong'
'You, XiuLi'

_publ_section_title
;
 4,10-Bis(pyridin-2-ylmethyl)-1,7-dithia-4,10-diazoniacyclododecane
 bis(perchlorate)
;
_journal_coeditor_code JJ2097
_journal_issue 9
_journal_name_full 'Acta Crystallographica Section E'
_journal_page_first o2384
_journal_paper_doi 10.1107/S1600536811032715
_journal_volume 67
_journal_year 2011
_chemical_formula_iupac 'C20 H30 N4 S2 2+, 2(Cl O4 -)'
_chemical_formula_moiety 'C20 H30 N4 S2, 2(Cl O4)'
_chemical_formula_sum 'C20 H30 Cl2 N4 O8 S2'
_chemical_formula_weight 589.52
_chemical_name_systematic
;
4,10-Bis(pyridin-2-ylmethyl)-1,7-dithia-4,10-diazoniacyclododecane
bis(perchlorate)
;
_space_group_IT_number 2
_symmetry_cell_setting triclinic
_symmetry_space_group_name_Hall '-P 1'
_symmetry_space_group_name_H-M 'P -1'
_atom_sites_solution_hydrogens geom
_atom_sites_solution_primary direct
_atom_sites_solution_secondary difmap
_audit_creation_method SHELXL-97
_cell_angle_alpha 96.1670(10)
_cell_angle_beta 90.3400(10)
_cell_angle_gamma 113.8300(10)
_cell_formula_units_Z 2
_cell_length_a 10.4491(6)
_cell_length_b 11.6146(7)
_cell_length_c 11.7795(7)
_cell_measurement_reflns_used 5215
_cell_measurement_temperature 296(2)
_cell_measurement_theta_max 27.903
_cell_measurement_theta_min 2.440
_cell_volume 1298.23(13)
_computing_cell_refinement 'SAINT (Bruker, 2007)'
_computing_data_collection 'APEX2 (Bruker, 2007)'
_computing_data_reduction 'SAINT (Bruker, 2007)'
_computing_molecular_graphics 'ORTEP3 for Windows (Farrugia, 1997)'
_computing_publication_material 'SHELXL-97 (Sheldrick, 2008)'
_computing_structure_refinement 'SHELXL-97 (Sheldrick, 2008)'
_computing_structure_solution 'SHELXS-97 (Sheldrick, 2008)'
_diffrn_ambient_temperature 296(2)
_diffrn_measured_fraction_theta_full 0.967
_diffrn_measured_fraction_theta_max 0.967
_diffrn_measurement_device_type 'Bruker APEXII CCD diffractometer'
_diffrn_measurement_method 'Thin slice \f & \w scans'
_diffrn_radiation_monochromator graphite
_diffrn_radiation_source 'fine-focus sealed tube'
_diffrn_radiation_type MoK\a
_diffrn_radiation_wavelength 0.71073
_diffrn_reflns_av_R_equivalents 0.0176
_diffrn_reflns_av_sigmaI/netI 0.0279
_diffrn_reflns_limit_h_max 12
_diffrn_reflns_limit_h_min -13
_diffrn_reflns_limit_k_max 15
_diffrn_reflns_limit_k_min -15
_diffrn_reflns_limit_l_max 15
_diffrn_reflns_limit_l_min -15
_diffrn_reflns_number 12276
_diffrn_reflns_theta_full 28.41
_diffrn_reflns_theta_max 28.41
_diffrn_reflns_theta_min 2.22
_diffrn_standards_number 0
_exptl_absorpt_coefficient_mu 0.463
_exptl_absorpt_correction_T_max 0.891
_exptl_absorpt_correction_T_min 0.850
_exptl_absorpt_correction_type multi-scan
_exptl_absorpt_process_details '(SADABS; Sheldrick, 2003)'
_exptl_crystal_colour colorless
_exptl_crystal_density_diffrn 1.508
_exptl_crystal_density_method 'not measured'
_exptl_crystal_description block
_exptl_crystal_F_000 616
_exptl_crystal_size_max 0.35
_exptl_crystal_size_mid 0.30
_exptl_crystal_size_min 0.25
_refine_diff_density_max 0.369
_refine_diff_density_min -0.374
_refine_ls_extinction_method none
_refine_ls_goodness_of_fit_ref 1.035
_refine_ls_hydrogen_treatment mixed
_refine_ls_matrix_type full
_refine_ls_number_parameters 407
_refine_ls_number_reflns 6516
_refine_ls_number_restraints 84
_refine_ls_restrained_S_all 1.053
_refine_ls_R_factor_all 0.0568
_refine_ls_R_factor_gt 0.0405
_refine_ls_shift/su_max 0.001
_refine_ls_shift/su_mean 0.000
_refine_ls_structure_factor_coef Fsqd
_refine_ls_weighting_details 'calc w=1/[\s^2^(Fo^2^)+(0.0546P)^2^+0.4486P] where P=(Fo^2^+2Fc^2^)/3'
_refine_ls_weighting_scheme calc
_refine_ls_wR_factor_gt 0.1029
_refine_ls_wR_factor_ref 0.1143
_reflns_number_gt 4865
_reflns_number_total 6516
_reflns_threshold_expression >2sigma(I)
_cod_data_source_file jj2097.cif
_cod_data_source_block I
_cod_database_code 2231575
_cod_database_fobs_code 2231575

loop_
_symmetry_equiv_pos_as_xyz
'x, y, z'
'-x, -y, -z'

loop_
_atom_site_type_symbol
_atom_site_label
_atom_site_fract_x
_atom_site_fract_y
_atom_site_fract_z
_atom_site_U_iso_or_equiv
_atom_site_adp_type
_atom_site_calc_flag
_atom_site_refinement_flags
_atom_site_occupancy
_atom_site_symmetry_multiplicity
_atom_site_disorder_assembly
_atom_site_disorder_group
S S1 0.39671(6) 0.14286(5) 0.65754(5) 0.05266(15) Uani d . 1 1 . .
S S2 0.48251(5) 0.13448(5) 1.00606(5) 0.04540(14) Uani d . 1 1 . .
N N1 0.21785(17) -0.03948(15) 0.83251(14) 0.0387(3) Uani d . 1 1 . .
N N2 0.61643(17) 0.35034(16) 0.84963(16) 0.0444(4) Uani d . 1 1 . .
N N3 0.34391(19) -0.16697(17) 0.71127(16) 0.0513(4) Uani d . 1 1 . .
N N4 0.7232(2) 0.19581(18) 0.74762(17) 0.0541(4) Uani d . 1 1 . .
C C1 0.4072(3) -0.2237(3) 0.6405(2) 0.0610(6) Uani d . 1 1 . .
H H1 0.4842 -0.1727 0.6033 0.073 Uiso calc R 1 1 . .
C C2 0.3645(3) -0.3522(2) 0.6201(2) 0.0595(6) Uani d . 1 1 . .
H H2 0.4120 -0.3872 0.5709 0.071 Uiso calc R 1 1 . .
C C3 0.2501(3) -0.4286(2) 0.6738(2) 0.0600(6) Uani d . 1 1 . .
H H3 0.2181 -0.5164 0.6609 0.072 Uiso calc R 1 1 . .
C C4 0.1835(2) -0.3728(2) 0.7471(2) 0.0519(5) Uani d . 1 1 . .
H H4 0.1064 -0.4221 0.7852 0.062 Uiso calc R 1 1 . .
C C5 0.23386(19) -0.24212(18) 0.76281(16) 0.0398(4) Uani d . 1 1 . .
C C6 0.1675(2) -0.17756(18) 0.84537(18) 0.0438(4) Uani d . 1 1 . .
H H6A 0.0665 -0.2179 0.8320 0.053 Uiso calc R 1 1 . .
H H6B 0.1898 -0.1870 0.9229 0.053 Uiso calc R 1 1 . .
C C7 0.1455(2) -0.0218(2) 0.7285(2) 0.0515(5) Uani d . 1 1 . .
H H7A 0.1414 -0.0853 0.6663 0.062 Uiso calc R 1 1 . .
H H7B 0.0499 -0.0362 0.7458 0.062 Uiso calc R 1 1 . .
C C8 0.2161(2) 0.1076(2) 0.6893(2) 0.0532(5) Uani d . 1 1 . .
H H8A 0.2133 0.1712 0.7485 0.064 Uiso calc R 1 1 . .
H H8B 0.1655 0.1112 0.6214 0.064 Uiso calc R 1 1 . .
C C9 0.1998(2) 0.0353(2) 0.93856(18) 0.0469(5) Uani d . 1 1 . .
H H9A 0.1049 -0.0067 0.9622 0.056 Uiso calc R 1 1 . .
H H9B 0.2121 0.1186 0.9207 0.056 Uiso calc R 1 1 . .
C C10 0.3007(2) 0.05079(19) 1.03664(17) 0.0460(5) Uani d . 1 1 . .
H H10A 0.2865 -0.0324 1.0561 0.055 Uiso calc R 1 1 . .
H H10B 0.2800 0.0965 1.1027 0.055 Uiso calc R 1 1 . .
C C11 0.4678(3) 0.3147(2) 0.6720(2) 0.0606(6) Uani d . 1 1 . .
H H11A 0.5516 0.3453 0.6291 0.073 Uiso calc R 1 1 . .
H H11B 0.4001 0.3403 0.6381 0.073 Uiso calc R 1 1 . .
C C12 0.5040(2) 0.3773(2) 0.7943(2) 0.0543(5) Uani d . 1 1 . .
H H12A 0.5350 0.4682 0.7953 0.065 Uiso calc R 1 1 . .
H H12B 0.4207 0.3470 0.8378 0.065 Uiso calc R 1 1 . .
C C13 0.5041(2) 0.29796(19) 1.03629(19) 0.0521(5) Uani d . 1 1 . .
H H13A 0.4205 0.3061 1.0094 0.063 Uiso calc R 1 1 . .
H H13B 0.5174 0.3235 1.1182 0.063 Uiso calc R 1 1 . .
C C14 0.6293(2) 0.3825(2) 0.9775(2) 0.0533(5) Uani d . 1 1 . .
H H14A 0.6412 0.4698 0.9958 0.064 Uiso calc R 1 1 . .
H H14B 0.7125 0.3757 1.0069 0.064 Uiso calc R 1 1 . .
C C15 0.7559(2) 0.4119(2) 0.7978(2) 0.0571(6) Uani d . 1 1 . .
H H15A 0.8295 0.4504 0.8579 0.069 Uiso calc R 1 1 . .
H H15B 0.7552 0.4780 0.7543 0.069 Uiso calc R 1 1 . .
C C16 0.7840(2) 0.3135(2) 0.72044(18) 0.0479(5) Uani d . 1 1 . .
C C17 0.7505(3) 0.1055(3) 0.6860(2) 0.0642(6) Uani d . 1 1 . .
H H17 0.7076 0.0225 0.7034 0.077 Uiso calc R 1 1 . .
C C18 0.8396(3) 0.1311(3) 0.5980(2) 0.0791(9) Uani d . 1 1 . .
H H18 0.8592 0.0671 0.5581 0.095 Uiso calc R 1 1 . .
C C19 0.8991(3) 0.2522(4) 0.5698(2) 0.0868(10) Uani d . 1 1 . .
H H19 0.9586 0.2712 0.5096 0.104 Uiso calc R 1 1 . .
C C20 0.8703(3) 0.3455(3) 0.6311(2) 0.0677(7) Uani d . 1 1 . .
H H20 0.9082 0.4282 0.6126 0.081 Uiso calc R 1 1 . .
Cl Cl1 0.07973(5) 0.30206(4) 0.92855(4) 0.04391(13) Uani d D 1 1 . .
O O1 0.1496(11) 0.2960(8) 1.0304(5) 0.0704(15) Uani d PD 0.65(3) 1 A 1
O O2 -0.0140(9) 0.1779(8) 0.8848(8) 0.0671(19) Uani d PD 0.65(3) 1 A 1
O O3 0.0093(11) 0.3821(9) 0.9534(8) 0.0776(19) Uani d PD 0.65(3) 1 A 1
O O4 0.1840(8) 0.3539(7) 0.8490(7) 0.077(2) Uani d PD 0.65(3) 1 A 1
O O1A 0.1935(18) 0.3149(12) 1.003(2) 0.082(5) Uani d PD 0.35(3) 1 A 2
O O2A -0.0087(13) 0.1694(11) 0.9035(16) 0.057(3) Uani d PD 0.35(3) 1 A 2
O O3A 0.0013(17) 0.3660(14) 0.9828(18) 0.075(4) Uani d PD 0.35(3) 1 A 2
O O4A 0.130(3) 0.3533(14) 0.8256(12) 0.106(5) Uani d PD 0.35(3) 1 A 2
Cl Cl2 0.77446(5) 0.71112(5) 0.63800(4) 0.04936(14) Uani d D 1 1 . .
O O5 0.7051(8) 0.7250(11) 0.7361(3) 0.143(5) Uani d PD 0.640(15) 1 B 1
O O6 0.8883(4) 0.6809(5) 0.6678(5) 0.074(2) Uani d PD 0.640(15) 1 B 1
O O7 0.8261(6) 0.8223(5) 0.5868(9) 0.136(4) Uani d PD 0.640(15) 1 B 1
O O8 0.6782(6) 0.6138(6) 0.5611(5) 0.111(3) Uani d PD 0.640(15) 1 B 1
O O5A 0.7899(12) 0.8133(10) 0.7147(11) 0.124(5) Uani d PD 0.360(15) 1 B 2
O O6A 0.8869(9) 0.6775(10) 0.6571(9) 0.086(5) Uani d PD 0.360(15) 1 B 2
O O7A 0.7803(15) 0.7432(18) 0.5294(7) 0.152(8) Uani d PD 0.360(15) 1 B 2
O O8A 0.6522(6) 0.6099(9) 0.6511(16) 0.146(10) Uani d PD 0.360(15) 1 B 2
H H1A 0.304(2) -0.011(2) 0.8194(19) 0.047(6) Uiso d . 1 1 . .
H H1B 0.594(2) 0.268(2) 0.8319(19) 0.054(6) Uiso d . 1 1 . .

loop_
_atom_site_aniso_label
_atom_site_aniso_U_11
_atom_site_aniso_U_22
_atom_site_aniso_U_33
_atom_site_aniso_U_12
_atom_site_aniso_U_13
_atom_site_aniso_U_23
S1 0.0584(3) 0.0548(3) 0.0439(3) 0.0224(3) 0.0024(2) 0.0043(2)
S2 0.0438(3) 0.0413(3) 0.0502(3) 0.0173(2) -0.0050(2) 0.0018(2)
N1 0.0315(8) 0.0370(8) 0.0453(9) 0.0132(6) -0.0011(7) -0.0012(7)
N2 0.0392(9) 0.0323(8) 0.0586(11) 0.0122(7) 0.0048(7) 0.0023(7)
N3 0.0492(10) 0.0452(9) 0.0525(10) 0.0128(8) 0.0094(8) 0.0020(8)
N4 0.0549(11) 0.0486(10) 0.0573(11) 0.0211(9) 0.0074(9) -0.0002(8)
C1 0.0543(13) 0.0687(15) 0.0564(14) 0.0219(12) 0.0157(11) 0.0039(12)
C2 0.0682(15) 0.0702(15) 0.0518(13) 0.0427(13) 0.0046(11) -0.0035(11)
C3 0.0730(16) 0.0469(12) 0.0644(15) 0.0312(12) 0.0016(12) -0.0018(11)
C4 0.0514(12) 0.0419(11) 0.0581(13) 0.0150(9) 0.0062(10) 0.0043(9)
C5 0.0371(9) 0.0387(9) 0.0408(10) 0.0136(8) -0.0026(8) 0.0004(8)
C6 0.0413(10) 0.0366(9) 0.0485(11) 0.0113(8) 0.0059(8) 0.0023(8)
C7 0.0433(11) 0.0504(12) 0.0571(13) 0.0170(9) -0.0137(9) 0.0002(10)
C8 0.0517(12) 0.0557(13) 0.0560(13) 0.0262(10) -0.0088(10) 0.0051(10)
C9 0.0407(10) 0.0459(11) 0.0560(12) 0.0220(9) 0.0065(9) -0.0047(9)
C10 0.0532(12) 0.0428(10) 0.0397(10) 0.0182(9) 0.0102(9) 0.0003(8)
C11 0.0657(15) 0.0578(13) 0.0571(14) 0.0208(11) -0.0007(11) 0.0194(11)
C12 0.0530(12) 0.0455(11) 0.0679(15) 0.0236(10) -0.0001(11) 0.0076(10)
C13 0.0576(13) 0.0412(11) 0.0509(12) 0.0167(9) 0.0003(10) -0.0085(9)
C14 0.0490(12) 0.0411(11) 0.0590(13) 0.0107(9) -0.0052(10) -0.0081(9)
C15 0.0444(11) 0.0405(11) 0.0772(16) 0.0078(9) 0.0129(11) 0.0068(10)
C16 0.0371(10) 0.0536(12) 0.0489(12) 0.0151(9) 0.0006(9) 0.0020(9)
C17 0.0759(17) 0.0615(15) 0.0601(15) 0.0366(13) -0.0060(13) -0.0072(12)
C18 0.0822(19) 0.105(2) 0.0592(16) 0.0554(19) -0.0064(14) -0.0240(16)
C19 0.0719(19) 0.119(3) 0.0550(16) 0.0290(19) 0.0155(14) -0.0095(17)
C20 0.0587(15) 0.0762(17) 0.0548(14) 0.0143(13) 0.0084(11) 0.0054(12)
Cl1 0.0434(3) 0.0362(2) 0.0537(3) 0.01821(19) 0.0054(2) 0.00373(19)
O1 0.068(4) 0.084(3) 0.060(3) 0.034(3) -0.012(2) 0.0022(18)
O2 0.057(3) 0.047(3) 0.086(3) 0.012(2) -0.016(2) -0.003(2)
O3 0.088(4) 0.071(3) 0.101(4) 0.060(3) 0.009(3) 0.005(3)
O4 0.076(3) 0.060(2) 0.079(3) 0.0132(19) 0.033(2) 0.003(2)
O1A 0.050(6) 0.044(4) 0.148(11) 0.021(4) -0.039(6) -0.013(5)
O2A 0.040(5) 0.033(4) 0.098(8) 0.013(3) 0.009(5) 0.007(4)
O3A 0.097(6) 0.057(4) 0.091(8) 0.049(4) 0.029(5) 0.014(5)
O4A 0.151(14) 0.085(6) 0.086(6) 0.043(8) 0.051(7) 0.051(5)
Cl2 0.0486(3) 0.0477(3) 0.0509(3) 0.0183(2) -0.0043(2) 0.0072(2)
O5 0.141(7) 0.260(13) 0.065(2) 0.127(9) 0.025(3) -0.008(4)
O6 0.054(3) 0.069(4) 0.092(4) 0.015(3) -0.022(3) 0.026(3)
O7 0.135(4) 0.090(4) 0.179(9) 0.028(3) -0.035(5) 0.073(4)
O8 0.091(4) 0.101(5) 0.120(5) 0.035(3) -0.048(3) -0.053(4)
O5A 0.108(7) 0.107(7) 0.154(10) 0.055(6) 0.017(7) -0.047(7)
O6A 0.070(8) 0.124(11) 0.099(8) 0.070(7) 0.039(6) 0.035(7)
O7A 0.176(14) 0.24(2) 0.073(6) 0.104(16) -0.007(6) 0.081(8)
O8A 0.039(3) 0.096(8) 0.30(3) 0.005(4) 0.001(7) 0.101(13)

loop_
_atom_type_symbol
_atom_type_description
_atom_type_scat_dispersion_real
_atom_type_scat_dispersion_imag
_atom_type_scat_source
C C 0.0033 0.0016 'International Tables Vol C Tables 4.2.6.8 and 6.1.1.4'
H H 0.0000 0.0000 'International Tables Vol C Tables 4.2.6.8 and 6.1.1.4'
N N 0.0061 0.0033 'International Tables Vol C Tables 4.2.6.8 and 6.1.1.4'
O O 0.0106 0.0060 'International Tables Vol C Tables 4.2.6.8 and 6.1.1.4'
S S 0.1246 0.1234 'International Tables Vol C Tables 4.2.6.8 and 6.1.1.4'
Cl Cl 0.1484 0.1585 'International Tables Vol C Tables 4.2.6.8 and 6.1.1.4'

loop_
_geom_angle_atom_site_label_1
_geom_angle_atom_site_label_2
_geom_angle_atom_site_label_3
_geom_angle
C8 S1 C11 100.22(12)
C10 S2 C13 101.11(10)
C6 N1 C9 111.86(16)
C6 N1 C7 110.19(15)
C9 N1 C7 111.66(16)
C6 N1 H1A 108.5(15)
C9 N1 H1A 108.7(15)
C7 N1 H1A 105.7(15)
C12 N2 C14 112.94(17)
C12 N2 C15 112.52(18)
C14 N2 C15 111.17(17)
C12 N2 H1B 106.4(15)
C14 N2 H1B 109.7(15)
C15 N2 H1B 103.5(15)
C5 N3 C1 116.90(19)
C16 N4 C17 118.0(2)
N3 C1 C2 123.6(2)
N3 C1 H1 118.2
C2 C1 H1 118.2
C1 C2 C3 118.7(2)
C1 C2 H2 120.6
C3 C2 H2 120.6
C2 C3 C4 118.8(2)
C2 C3 H3 120.6
C4 C3 H3 120.6
C3 C4 C5 118.6(2)
C3 C4 H4 120.7
C5 C4 H4 120.7
N3 C5 C4 123.37(19)
N3 C5 C6 116.43(17)
C4 C5 C6 120.16(18)
N1 C6 C5 111.39(16)
N1 C6 H6A 109.4
C5 C6 H6A 109.4
N1 C6 H6B 109.4
C5 C6 H6B 109.4
H6A C6 H6B 108.0
C8 C7 N1 113.97(16)
C8 C7 H7A 108.8
N1 C7 H7A 108.8
C8 C7 H7B 108.8
N1 C7 H7B 108.8
H7A C7 H7B 107.7
C7 C8 S1 111.49(15)
C7 C8 H8A 109.3
S1 C8 H8A 109.3
C7 C8 H8B 109.3
S1 C8 H8B 109.3
H8A C8 H8B 108.0
N1 C9 C10 113.65(16)
N1 C9 H9A 108.8
C10 C9 H9A 108.8
N1 C9 H9B 108.8
C10 C9 H9B 108.8
H9A C9 H9B 107.7
C9 C10 S2 113.47(14)
C9 C10 H10A 108.9
S2 C10 H10A 108.9
C9 C10 H10B 108.9
S2 C10 H10B 108.9
H10A C10 H10B 107.7
C12 C11 S1 114.19(15)
C12 C11 H11A 108.7
S1 C11 H11A 108.7
C12 C11 H11B 108.7
S1 C11 H11B 108.7
H11A C11 H11B 107.6
N2 C12 C11 111.90(19)
N2 C12 H12A 109.2
C11 C12 H12A 109.2
N2 C12 H12B 109.2
C11 C12 H12B 109.2
H12A C12 H12B 107.9
C14 C13 S2 109.68(15)
C14 C13 H13A 109.7
S2 C13 H13A 109.7
C14 C13 H13B 109.7
S2 C13 H13B 109.7
H13A C13 H13B 108.2
N2 C14 C13 113.20(17)
N2 C14 H14A 108.9
C13 C14 H14A 108.9
N2 C14 H14B 108.9
C13 C14 H14B 108.9
H14A C14 H14B 107.8
N2 C15 C16 109.51(17)
N2 C15 H15A 109.8
C16 C15 H15A 109.8
N2 C15 H15B 109.8
C16 C15 H15B 109.8
H15A C15 H15B 108.2
N4 C16 C20 123.1(2)
N4 C16 C15 115.22(19)
C20 C16 C15 121.6(2)
N4 C17 C18 122.2(3)
N4 C17 H17 118.9
C18 C17 H17 118.9
C19 C18 C17 119.1(3)
C19 C18 H18 120.5
C17 C18 H18 120.5
C18 C19 C20 119.4(3)
C18 C19 H19 120.3
C20 C19 H19 120.3
C16 C20 C19 118.2(3)
C16 C20 H20 120.9
C19 C20 H20 120.9
O3 Cl1 O2 111.7(3)
O3 Cl1 O4A 93.2(8)
O2 Cl1 O4A 100.5(9)
O3 Cl1 O1A 119.0(9)
O2 Cl1 O1A 117.5(7)
O4A Cl1 O1A 110.3(5)
O3 Cl1 O1 109.2(3)
O2 Cl1 O1 108.7(3)
O4A Cl1 O1 132.2(10)
O2 Cl1 O3A 108.6(10)
O4A Cl1 O3A 109.5(5)
O1A Cl1 O3A 110.0(5)
O1 Cl1 O3A 96.1(9)
O3 Cl1 O4 109.7(3)
O2 Cl1 O4 110.1(3)
O1A Cl1 O4 85.3(9)
O1 Cl1 O4 107.4(3)
O3A Cl1 O4 124.4(7)
O3 Cl1 O2A 115.5(9)
O4A Cl1 O2A 109.6(5)
O1A Cl1 O2A 108.1(5)
O1 Cl1 O2A 98.1(8)
O3A Cl1 O2A 109.4(5)
O4 Cl1 O2A 115.9(8)
O5A Cl2 O7A 109.7(5)
O5A Cl2 O8A 111.1(5)
O7A Cl2 O8A 111.1(5)
O5A Cl2 O7 69.0(5)
O8A Cl2 O7 141.3(4)
O5A Cl2 O5 47.2(4)
O7A Cl2 O5 136.7(5)
O8A Cl2 O5 65.0(5)
O7 Cl2 O5 110.9(3)
O5A Cl2 O8 143.4(4)
O7A Cl2 O8 67.6(6)
O8A Cl2 O8 46.7(6)
O7 Cl2 O8 109.0(3)
O5 Cl2 O8 108.0(3)
O5A Cl2 O6A 108.4(5)
O7A Cl2 O6A 107.7(4)
O8A Cl2 O6A 108.7(4)
O7 Cl2 O6A 107.5(5)
O5 Cl2 O6A 114.3(5)
O8 Cl2 O6A 106.9(5)
O5A Cl2 O6 104.1(5)
O7A Cl2 O6 112.2(6)
O8A Cl2 O6 108.6(4)
O7 Cl2 O6 108.8(3)
O5 Cl2 O6 109.5(3)
O8 Cl2 O6 110.6(3)

loop_
_geom_bond_atom_site_label_1
_geom_bond_atom_site_label_2
_geom_bond_distance
S1 C8 1.813(2)
S1 C11 1.814(2)
S2 C10 1.810(2)
S2 C13 1.814(2)
N1 C6 1.498(2)
N1 C9 1.501(3)
N1 C7 1.511(3)
N1 H1A 0.85(2)
N2 C12 1.495(3)
N2 C14 1.504(3)
N2 C15 1.507(3)
N2 H1B 0.89(2)
N3 C5 1.328(3)
N3 C1 1.344(3)
N4 C16 1.330(3)
N4 C17 1.338(3)
C1 C2 1.367(3)
C1 H1 0.9300
C2 C3 1.374(4)
C2 H2 0.9300
C3 C4 1.378(3)
C3 H3 0.9300
C4 C5 1.381(3)
C4 H4 0.9300
C5 C6 1.503(3)
C6 H6A 0.9700
C6 H6B 0.9700
C7 C8 1.508(3)
C7 H7A 0.9700
C7 H7B 0.9700
C8 H8A 0.9700
C8 H8B 0.9700
C9 C10 1.505(3)
C9 H9A 0.9700
C9 H9B 0.9700
C10 H10A 0.9700
C10 H10B 0.9700
C11 C12 1.514(3)
C11 H11A 0.9700
C11 H11B 0.9700
C12 H12A 0.9700
C12 H12B 0.9700
C13 C14 1.508(3)
C13 H13A 0.9700
C13 H13B 0.9700
C14 H14A 0.9700
C14 H14B 0.9700
C15 C16 1.508(3)
C15 H15A 0.9700
C15 H15B 0.9700
C16 C20 1.373(3)
C17 C18 1.373(4)
C17 H17 0.9300
C18 C19 1.368(5)
C18 H18 0.9300
C19 C20 1.373(4)
C19 H19 0.9300
C20 H20 0.9300
Cl1 O3 1.410(6)
Cl1 O2 1.413(7)
Cl1 O4A 1.418(10)
Cl1 O1A 1.422(10)
Cl1 O1 1.423(6)
Cl1 O3A 1.424(11)
Cl1 O4 1.425(6)
Cl1 O2A 1.437(11)
Cl2 O5A 1.365(6)
Cl2 O7A 1.365(6)
Cl2 O8A 1.366(5)
Cl2 O7 1.389(4)
Cl2 O5 1.396(4)
Cl2 O8 1.400(4)
Cl2 O6A 1.403(7)
Cl2 O6 1.421(4)

loop_
_geom_hbond_atom_site_label_D
_geom_hbond_atom_site_label_H
_geom_hbond_atom_site_label_A
_geom_hbond_distance_DH
_geom_hbond_distance_HA
_geom_hbond_distance_DA
_geom_hbond_angle_DHA
N2 H1B N4 0.89(2) 2.06(2) 2.661(3) 123.6(19)

loop_
_geom_torsion_atom_site_label_1
_geom_torsion_atom_site_label_2
_geom_torsion_atom_site_label_3
_geom_torsion_atom_site_label_4
_geom_torsion
C5 N3 C1 C2 -0.3(4)
N3 C1 C2 C3 0.5(4)
C1 C2 C3 C4 -0.7(4)
C2 C3 C4 C5 0.6(4)
C1 N3 C5 C4 0.2(3)
C1 N3 C5 C6 177.6(2)
C3 C4 C5 N3 -0.4(3)
C3 C4 C5 C6 -177.7(2)
C9 N1 C6 C5 -157.83(16)
C7 N1 C6 C5 77.3(2)
N3 C5 C6 N1 13.8(2)
C4 C5 C6 N1 -168.68(18)
C6 N1 C7 C8 -163.84(18)
C9 N1 C7 C8 71.2(2)
N1 C7 C8 S1 57.5(2)
C11 S1 C8 C7 -157.69(17)
C6 N1 C9 C10 72.1(2)
C7 N1 C9 C10 -163.87(17)
N1 C9 C10 S2 61.1(2)
C13 S2 C10 C9 83.22(16)
C8 S1 C11 C12 80.8(2)
C14 N2 C12 C11 -165.53(18)
C15 N2 C12 C11 67.6(2)
S1 C11 C12 N2 62.8(2)
C10 S2 C13 C14 -159.75(16)
C12 N2 C14 C13 67.5(2)
C15 N2 C14 C13 -164.93(18)
S2 C13 C14 N2 60.1(2)
C12 N2 C15 C16 -103.4(2)
C14 N2 C15 C16 128.8(2)
C17 N4 C16 C20 1.5(3)
C17 N4 C16 C15 -176.4(2)
N2 C15 C16 N4 -27.6(3)
N2 C15 C16 C20 154.5(2)
C16 N4 C17 C18 0.9(4)
N4 C17 C18 C19 -2.1(4)
C17 C18 C19 C20 1.0(5)
N4 C16 C20 C19 -2.5(4)
C15 C16 C20 C19 175.2(2)
C18 C19 C20 C16 1.2(4)
